data_7117156
loop_
_publ_author_name
'Bhaskar Garg'
'Yong-Chien Ling'

_publ_section_title
;
 A highly selective phenothiazine-based fluorescence 'turn-on' indicator
 based on cyanide-promoted novel protection/deprotection mechanism
;
_journal_name_full Chem.Commun.
_journal_page_first 8809
_journal_paper_doi 10.1039/C5cc01626F
_journal_volume 51
_journal_year 2015
_chemical_formula_sum 'C15 H11 N O S'
_chemical_formula_weight 253.31
_chemical_name_systematic (E)-10-(10H-phenothiazin-3'-yl)propenal
_space_group_IT_number 14
_symmetry_cell_setting monoclinic
_symmetry_space_group_name_Hall '-P 2ybc'
_symmetry_space_group_name_H-M 'P 1 21/c 1'
_atom_sites_solution_hydrogens geom
_atom_sites_solution_primary direct
_atom_sites_solution_secondary difmap
_audit_creation_method SHELXL-97
_audit_update_record
;
2015-02-17 deposited with the CCDC.
2015-04-08 downloaded from the CCDC.
;
_cell_angle_alpha 90.00
_cell_angle_beta 101.081(2)
_cell_angle_gamma 90.00
_cell_formula_units_Z 4
_cell_length_a 16.1120(13)
_cell_length_b 7.8274(7)
_cell_length_c 9.5930(8)
_cell_measurement_reflns_used 3955
_cell_measurement_temperature 100(2)
_cell_measurement_theta_max 26.3428
_cell_measurement_theta_min 2.9038
_cell_volume 1187.27(17)
_computing_cell_refinement 'SAINT V7.68A (Bruker AXS, 2009)'
_computing_data_collection 'APEX2 (Bruker AXS, 2010)'
_computing_data_reduction 'SAINT V7.68A (Bruker AXS, 2009)'
_computing_molecular_graphics 'SHELXTL (Sheldrick, 2008)'
_computing_publication_material SHELXTL
_computing_structure_refinement 'SHELXL-97 (Sheldrick, 2008)'
_computing_structure_solution 'SHELXS-97 (Sheldrick, 2008)'
_diffrn_ambient_temperature 100(2)
_diffrn_detector_area_resol_mean 8.3333
_diffrn_measured_fraction_theta_full 0.987
_diffrn_measured_fraction_theta_max 0.987
_diffrn_measurement_device_type 'Bruker APEX-II CCD'
_diffrn_measurement_method '\f and \w scans'
_diffrn_radiation_monochromator graphite
_diffrn_radiation_source 'fine-focus sealed tube'
_diffrn_radiation_type MoK\a
_diffrn_radiation_wavelength 0.71073
_diffrn_reflns_av_R_equivalents 0.0218
_diffrn_reflns_av_sigmaI/netI 0.0202
_diffrn_reflns_limit_h_max 20
_diffrn_reflns_limit_h_min -17
_diffrn_reflns_limit_k_max 5
_diffrn_reflns_limit_k_min -9
_diffrn_reflns_limit_l_max 11
_diffrn_reflns_limit_l_min -11
_diffrn_reflns_number 8829
_diffrn_reflns_theta_full 26.46
_diffrn_reflns_theta_max 26.46
_diffrn_reflns_theta_min 2.90
_exptl_absorpt_coefficient_mu 0.257
_exptl_absorpt_correction_T_max 0.9486
_exptl_absorpt_correction_T_min 0.8710
_exptl_absorpt_correction_type multi-scan
_exptl_absorpt_process_details 'SADABS V2008/1 (Bruker AXS)'
_exptl_crystal_colour Yellow
_exptl_crystal_density_diffrn 1.417
_exptl_crystal_density_meas ?
_exptl_crystal_density_method 'not measured'
_exptl_crystal_description Tabullar
_exptl_crystal_F_000 528
_exptl_crystal_size_max 0.18
_exptl_crystal_size_mid 0.15
_exptl_crystal_size_min 0.05
_refine_diff_density_max 0.279
_refine_diff_density_min -0.252
_refine_diff_density_rms 0.042
_refine_ls_extinction_method none
_refine_ls_goodness_of_fit_ref 1.035
_refine_ls_hydrogen_treatment constr
_refine_ls_matrix_type full
_refine_ls_number_parameters 163
_refine_ls_number_reflns 2409
_refine_ls_number_restraints 0
_refine_ls_restrained_S_all 1.035
_refine_ls_R_factor_all 0.0371
_refine_ls_R_factor_gt 0.0302
_refine_ls_shift/su_max 0.001
_refine_ls_shift/su_mean 0.000
_refine_ls_structure_factor_coef Fsqd
_refine_ls_weighting_details 'calc w=1/[\s^2^(Fo^2^)+(0.0404P)^2^+0.5104P] where P=(Fo^2^+2Fc^2^)/3'
_refine_ls_weighting_scheme calc
_refine_ls_wR_factor_gt 0.0759
_refine_ls_wR_factor_ref 0.0798
_reflns_number_gt 2092
_reflns_number_total 2409
_reflns_threshold_expression >2sigma(I)
_cod_data_source_file c5cc01626f2.cif
_cod_data_source_block 130639lt
_cod_depositor_comments
;
The following automatic conversions were performed:

'_exptl_crystal_density_meas' value 'not measured' was changed to '?'
- the value is perceived as not measured.

Automatic conversion script
Id: cif_fix_values 3271 2015-04-21 07:52:19Z andrius 
;
_cod_database_code 7117156

loop_
_symmetry_equiv_pos_as_xyz
'x, y, z'
'-x, y+1/2, -z+1/2'
'-x, -y, -z'
'x, -y-1/2, z-1/2'

loop_
_atom_site_label
_atom_site_type_symbol
_atom_site_fract_x
_atom_site_fract_y
_atom_site_fract_z
_atom_site_U_iso_or_equiv
_atom_site_adp_type
_atom_site_occupancy
_atom_site_symmetry_multiplicity
_atom_site_calc_flag
_atom_site_refinement_flags
_atom_site_disorder_assembly
_atom_site_disorder_group
S1 S 0.86751(2) 0.83874(4) 0.96166(4) 0.02052(12) Uani 1 1 d . . .
O1 O 0.53173(6) 0.79789(14) 0.32961(10) 0.0240(2) Uani 1 1 d . . .
N1 N 0.71924(7) 0.97377(14) 0.75643(11) 0.0153(2) Uani 1 1 d . . .
C1 C 0.55505(8) 0.83099(18) 0.45605(14) 0.0188(3) Uani 1 1 d . . .
H1 H 0.5142 0.8188 0.5148 0.023 Uiso 1 1 calc R . .
C2 C 0.63768(8) 0.88617(18) 0.52393(13) 0.0167(3) Uani 1 1 d . . .
H2 H 0.6825 0.8970 0.4731 0.020 Uiso 1 1 calc R . .
C3 C 0.64850(8) 0.92200(17) 0.66402(13) 0.0156(3) Uani 1 1 d . . .
H3 H 0.5994 0.9092 0.7043 0.019 Uiso 1 1 calc R . .
C4 C 0.79868(8) 1.00713(17) 0.71555(14) 0.0158(3) Uani 1 1 d . . .
C5 C 0.80383(9) 1.10024(17) 0.59386(14) 0.0182(3) Uani 1 1 d . . .
H5 H 0.7539 1.1439 0.5357 0.022 Uiso 1 1 calc R . .
C6 C 0.88203(9) 1.12933(18) 0.55751(15) 0.0225(3) Uani 1 1 d . . .
H6 H 0.8853 1.1899 0.4729 0.027 Uiso 1 1 calc R . .
C7 C 0.95532(9) 1.07042(19) 0.64397(17) 0.0254(3) Uani 1 1 d . . .
H7 H 1.0085 1.0892 0.6178 0.030 Uiso 1 1 calc R . .
C8 C 0.87297(8) 0.95156(17) 0.80427(14) 0.0181(3) Uani 1 1 d . . .
C9 C 0.78023(8) 0.94626(17) 1.00823(14) 0.0176(3) Uani 1 1 d . . .
C10 C 0.71403(8) 1.00172(17) 0.90239(13) 0.0158(3) Uani 1 1 d . . .
C11 C 0.64346(8) 1.07953(17) 0.93896(14) 0.0180(3) Uani 1 1 d . . .
H11 H 0.5990 1.1209 0.8671 0.022 Uiso 1 1 calc R . .
C12 C 0.63848(9) 1.09628(18) 1.08132(14) 0.0214(3) Uani 1 1 d . . .
H12 H 0.5894 1.1448 1.1068 0.026 Uiso 1 1 calc R . .
C13 C 0.70508(9) 1.04228(19) 1.18642(14) 0.0232(3) Uani 1 1 d . . .
H13 H 0.7017 1.0555 1.2836 0.028 Uiso 1 1 calc R . .
C14 C 0.77618(9) 0.96951(18) 1.15057(14) 0.0218(3) Uani 1 1 d . . .
H14 H 0.8222 0.9355 1.2228 0.026 Uiso 1 1 calc R . .
C15 C 0.95121(9) 0.98436(18) 0.76819(16) 0.0229(3) Uani 1 1 d . . .
H15 H 1.0017 0.9476 0.8290 0.028 Uiso 1 1 calc R . .

loop_
_atom_site_aniso_label
_atom_site_aniso_U_11
_atom_site_aniso_U_22
_atom_site_aniso_U_33
_atom_site_aniso_U_23
_atom_site_aniso_U_13
_atom_site_aniso_U_12
S1 0.02101(19) 0.01774(19) 0.02009(19) 0.00124(13) -0.00285(13) 0.00369(13)
O1 0.0231(5) 0.0317(6) 0.0153(5) -0.0053(4) -0.0012(4) 0.0025(4)
N1 0.0154(5) 0.0183(6) 0.0118(5) -0.0002(4) 0.0016(4) -0.0003(4)
C1 0.0187(6) 0.0210(7) 0.0167(7) -0.0016(5) 0.0031(5) 0.0029(5)
C2 0.0168(6) 0.0178(7) 0.0153(6) 0.0015(5) 0.0027(5) 0.0014(5)
C3 0.0141(6) 0.0161(7) 0.0164(6) 0.0019(5) 0.0022(5) 0.0009(5)
C4 0.0163(6) 0.0136(6) 0.0179(6) -0.0032(5) 0.0041(5) -0.0010(5)
C5 0.0209(7) 0.0149(6) 0.0189(7) -0.0014(5) 0.0043(5) 0.0003(5)
C6 0.0272(7) 0.0172(7) 0.0255(7) -0.0026(6) 0.0109(6) -0.0043(6)
C7 0.0196(7) 0.0206(7) 0.0384(9) -0.0071(6) 0.0115(6) -0.0053(6)
C8 0.0189(6) 0.0141(6) 0.0200(7) -0.0025(5) 0.0003(5) -0.0002(5)
C9 0.0204(7) 0.0136(6) 0.0175(7) 0.0012(5) 0.0007(5) -0.0019(5)
C10 0.0198(6) 0.0150(6) 0.0123(6) 0.0006(5) 0.0023(5) -0.0036(5)
C11 0.0190(6) 0.0187(7) 0.0158(6) 0.0003(5) 0.0023(5) -0.0019(5)
C12 0.0256(7) 0.0209(7) 0.0193(7) -0.0008(5) 0.0085(5) -0.0018(6)
C13 0.0357(8) 0.0218(7) 0.0123(6) -0.0001(5) 0.0053(6) -0.0062(6)
C14 0.0294(7) 0.0166(7) 0.0165(7) 0.0030(5) -0.0029(5) -0.0042(6)
C15 0.0165(6) 0.0182(7) 0.0326(8) -0.0060(6) 0.0011(6) -0.0008(5)

loop_
_atom_type_symbol
_atom_type_description
_atom_type_scat_dispersion_real
_atom_type_scat_dispersion_imag
_atom_type_scat_source
C C 0.0033 0.0016 'International Tables Vol C Tables 4.2.6.8 and 6.1.1.4'
H H 0.0000 0.0000 'International Tables Vol C Tables 4.2.6.8 and 6.1.1.4'
N N 0.0061 0.0033 'International Tables Vol C Tables 4.2.6.8 and 6.1.1.4'
O O 0.0106 0.0060 'International Tables Vol C Tables 4.2.6.8 and 6.1.1.4'
S S 0.1246 0.1234 'International Tables Vol C Tables 4.2.6.8 and 6.1.1.4'

loop_
_geom_angle_atom_site_label_1
_geom_angle_atom_site_label_2
_geom_angle_atom_site_label_3
_geom_angle
_geom_angle_site_symmetry_1
_geom_angle_site_symmetry_3
C8 S1 C9 98.67(6) . .
C3 N1 C4 123.71(11) . .
C3 N1 C10 118.75(11) . .
C4 N1 C10 117.51(10) . .
O1 C1 C2 126.50(13) . .
O1 C1 H1 116.8 . .
C2 C1 H1 116.8 . .
C3 C2 C1 116.49(12) . .
C3 C2 H2 121.8 . .
C1 C2 H2 121.8 . .
C2 C3 N1 129.80(12) . .
C2 C3 H3 115.1 . .
N1 C3 H3 115.1 . .
C5 C4 C8 119.44(12) . .
C5 C4 N1 121.68(12) . .
C8 C4 N1 118.81(12) . .
C6 C5 C4 119.96(13) . .
C6 C5 H5 120.0 . .
C4 C5 H5 120.0 . .
C7 C6 C5 120.34(14) . .
C7 C6 H6 119.8 . .
C5 C6 H6 119.8 . .
C15 C7 C6 120.13(13) . .
C15 C7 H7 119.9 . .
C6 C7 H7 119.9 . .
C15 C8 C4 120.05(13) . .
C15 C8 S1 120.04(11) . .
C4 C8 S1 119.91(11) . .
C14 C9 C10 120.05(13) . .
C14 C9 S1 119.98(10) . .
C10 C9 S1 119.92(10) . .
C9 C10 C11 120.02(12) . .
C9 C10 N1 118.90(12) . .
C11 C10 N1 121.06(11) . .
C12 C11 C10 119.53(13) . .
C12 C11 H11 120.2 . .
C10 C11 H11 120.2 . .
C11 C12 C13 120.13(13) . .
C11 C12 H12 119.9 . .
C13 C12 H12 119.9 . .
C14 C13 C12 120.45(13) . .
C14 C13 H13 119.8 . .
C12 C13 H13 119.8 . .
C13 C14 C9 119.73(13) . .
C13 C14 H14 120.1 . .
C9 C14 H14 120.1 . .
C7 C15 C8 119.98(13) . .
C7 C15 H15 120.0 . .
C8 C15 H15 120.0 . .

loop_
_geom_bond_atom_site_label_1
_geom_bond_atom_site_label_2
_geom_bond_distance
_geom_bond_site_symmetry_2
S1 C8 1.7659(14) .
S1 C9 1.7683(14) .
O1 C1 1.2265(16) .
N1 C3 1.3642(16) .
N1 C4 1.4329(16) .
N1 C10 1.4355(16) .
C1 C2 1.4317(18) .
C1 H1 0.9500 .
C2 C3 1.3509(18) .
C2 H2 0.9500 .
C3 H3 0.9500 .
C4 C5 1.3921(18) .
C4 C8 1.3981(18) .
C5 C6 1.3892(19) .
C5 H5 0.9500 .
C6 C7 1.385(2) .
C6 H6 0.9500 .
C7 C15 1.381(2) .
C7 H7 0.9500 .
C8 C15 1.394(2) .
C9 C14 1.3915(19) .
C9 C10 1.3930(18) .
C10 C11 1.3930(19) .
C11 C12 1.3895(18) .
C11 H11 0.9500 .
C12 C13 1.390(2) .
C12 H12 0.9500 .
C13 C14 1.381(2) .
C13 H13 0.9500 .
C14 H14 0.9500 .
C15 H15 0.9500 .
